data_7005264
loop_
_publ_author_name
'Daniel Carmona'
'M. Pilar Lamata'
'Fernando Viguri'
'Ricardo Rodr\'iguez'
'Fernando J. Lahoz'
'Isabel T. Dobrinovitch'
'Luis A. Oro'

_publ_section_title
;
 Pentamethylcyclopentadienyl-iridium(iii) complexes with pyridylamino
 ligands: synthesis and applications as asymmetric catalysts for
 Diels?Alder reactions
;
_journal_issue 19
_journal_name_full 'Dalton Transactions'
_journal_page_first 1911
_journal_paper_doi 10.1039/b618720j
_journal_year 2007
_chemical_absolute_configuration rmad
_chemical_formula_moiety 'C24 H31 Cl Ir N2, F6 Sb'
_chemical_formula_sum 'C24 H31 Cl F6 Ir N2 Sb'
_chemical_formula_weight 810.91
_chemical_name_systematic
;
?
;
_space_group_IT_number 19
_symmetry_cell_setting orthorhombic
_symmetry_space_group_name_Hall 'P 2ac 2ab'
_symmetry_space_group_name_H-M 'P 21 21 21'
_atom_sites_solution_hydrogens geom
_atom_sites_solution_primary direct
_atom_sites_solution_secondary difmap
_audit_creation_method SHELXL-97
_cell_angle_alpha 90.00
_cell_angle_beta 90.00
_cell_angle_gamma 90.00
_cell_formula_units_Z 4
_cell_length_a 8.6422(5)
_cell_length_b 17.6321(11)
_cell_length_c 17.8479(10)
_cell_measurement_reflns_used 7471
_cell_measurement_temperature 173(2)
_cell_measurement_theta_max 28.35
_cell_measurement_theta_min 2.36
_cell_volume 2719.7(3)
_computing_cell_refinement 'SAINT+ v. 6.01 (Bruker AXS, 2000)'
_computing_data_collection 'SMART v. 5.611 (Bruker AXS, 2000)'
_computing_data_reduction 'SAINT+ v. 6.01 (Bruker AXS, 2000)'
_computing_molecular_graphics 'XP program, SHELXTL v6.12, Bruker2000'
_computing_publication_material 'XCIF program, SHELXTLv6.12, BrukerAXS'
_computing_structure_refinement 'SHELXL-97 (Sheldrick, 1997)'
_computing_structure_solution 'SHELXS-97 (Sheldrick, 1990)'
_diffrn_ambient_temperature 173(2)
_diffrn_detector_area_resol_mean 8.26
_diffrn_measured_fraction_theta_full 0.998
_diffrn_measured_fraction_theta_max 0.941
_diffrn_measurement_device_type 'Bruker SMART APEX CCD system'
_diffrn_measurement_method '\w rotations with narrow frames'
_diffrn_radiation_monochromator graphite
_diffrn_radiation_source 'normal-focus sealed tube'
_diffrn_radiation_type MoK\a
_diffrn_radiation_wavelength 0.71073
_diffrn_reflns_av_R_equivalents 0.0439
_diffrn_reflns_av_sigmaI/netI 0.0496
_diffrn_reflns_limit_h_max 11
_diffrn_reflns_limit_h_min -11
_diffrn_reflns_limit_k_max 15
_diffrn_reflns_limit_k_min -23
_diffrn_reflns_limit_l_max 24
_diffrn_reflns_limit_l_min -19
_diffrn_reflns_number 18196
_diffrn_reflns_theta_full 27.50
_diffrn_reflns_theta_max 28.72
_diffrn_reflns_theta_min 2.28
_diffrn_standards_decay_% 'no decay'
_exptl_absorpt_coefficient_mu 6.036
_exptl_absorpt_correction_T_max 0.430
_exptl_absorpt_correction_T_min 0.241
_exptl_absorpt_correction_type multi-scan
_exptl_absorpt_process_details
;
SADABS: Area-Detector Absorption Correction. (1996) Bruker-AXS
within SAINT+ package, v. 6.01.
;
_exptl_crystal_colour yellow
_exptl_crystal_density_diffrn 1.980
_exptl_crystal_density_method 'not measured'
_exptl_crystal_description prism
_exptl_crystal_F_000 1552
_exptl_crystal_size_max 0.20
_exptl_crystal_size_mid 0.20
_exptl_crystal_size_min 0.14
_refine_diff_density_max 0.943
_refine_diff_density_min -0.741
_refine_diff_density_rms 0.111
_refine_ls_abs_structure_details 'Flack H D (1983), Acta Cryst. A39, 876-881'
_refine_ls_abs_structure_Flack -0.017(7)
_refine_ls_extinction_method none
_refine_ls_goodness_of_fit_ref 0.970
_refine_ls_hydrogen_treatment constr
_refine_ls_matrix_type full
_refine_ls_number_parameters 352
_refine_ls_number_reflns 6460
_refine_ls_number_restraints 0
_refine_ls_restrained_S_all 0.970
_refine_ls_R_factor_all 0.0360
_refine_ls_R_factor_gt 0.0304
_refine_ls_shift/su_max 0.027
_refine_ls_shift/su_mean 0.001
_refine_ls_structure_factor_coef Fsqd
_refine_ls_weighting_details 'calc w=1/[\s^2^(Fo^2^)+(0.0180P)^2^+0.0000P] where P=(Fo^2^+2Fc^2^)/3'
_refine_ls_weighting_scheme calc
_refine_ls_wR_factor_gt 0.0543
_refine_ls_wR_factor_ref 0.0557
_reflns_number_gt 5547
_reflns_number_total 6460
_reflns_threshold_expression >2sigma(I)
_cod_data_source_file b618720j.txt
_cod_data_source_block compound1a
_cod_original_sg_symbol_H-M P212121
_cod_database_code 7005264

loop_
_symmetry_equiv_pos_as_xyz
'x, y, z'
'-x+1/2, -y, z+1/2'
'-x, y+1/2, -z+1/2'
'x+1/2, -y+1/2, -z'

loop_
_atom_site_label
_atom_site_type_symbol
_atom_site_fract_x
_atom_site_fract_y
_atom_site_fract_z
_atom_site_U_iso_or_equiv
_atom_site_adp_type
_atom_site_occupancy
_atom_site_symmetry_multiplicity
_atom_site_calc_flag
_atom_site_refinement_flags
_atom_site_disorder_assembly
_atom_site_disorder_group
Ir Ir 0.75057(3) 0.637296(10) 0.198073(8) 0.02448(5) Uani 1 1 d . . .
Cl Cl 1.02004(14) 0.66124(9) 0.18262(7) 0.0370(3) Uani 1 1 d . . .
N1 N 0.7254(5) 0.6648(2) 0.08563(19) 0.0251(10) Uani 1 1 d . . .
N2 N 0.7998(4) 0.5329(2) 0.1392(2) 0.0252(10) Uani 1 1 d . . .
H2N H 0.8985 0.5384 0.1192 0.007(11) Uiso 1 1 calc R . .
C1 C 0.5361(6) 0.6163(3) 0.2574(3) 0.0311(13) Uani 1 1 d . . .
C2 C 0.6627(6) 0.6072(4) 0.3089(3) 0.0356(14) Uani 1 1 d . . .
C3 C 0.7449(9) 0.6749(3) 0.3142(2) 0.0387(12) Uani 1 1 d . . .
C4 C 0.6752(6) 0.7304(4) 0.2655(3) 0.0339(13) Uani 1 1 d . . .
C5 C 0.5425(6) 0.6938(3) 0.2326(3) 0.0287(12) Uani 1 1 d . . .
C6 C 0.4111(6) 0.5623(4) 0.2408(3) 0.0429(15) Uani 1 1 d . . .
H6A H 0.4524 0.5106 0.2414 0.05(2) Uiso 1 1 calc R . .
H6B H 0.3680 0.5734 0.1912 0.058(19) Uiso 1 1 calc R . .
H6C H 0.3297 0.5671 0.2787 0.08(2) Uiso 1 1 calc R . .
C7 C 0.6897(7) 0.5390(4) 0.3572(3) 0.0470(19) Uani 1 1 d . . .
H7A H 0.8011 0.5297 0.3614 0.07(3) Uiso 1 1 calc R . .
H7B H 0.6394 0.4948 0.3346 0.039(17) Uiso 1 1 calc R . .
H7C H 0.6462 0.5481 0.4071 0.043(16) Uiso 1 1 calc R . .
C8 C 0.8875(7) 0.6897(4) 0.3619(3) 0.0528(19) Uani 1 1 d . . .
H8A H 0.8556 0.7082 0.4113 0.07(2) Uiso 1 1 calc R . .
H8B H 0.9524 0.7279 0.3374 0.043(17) Uiso 1 1 calc R . .
H8C H 0.9463 0.6425 0.3676 0.07(2) Uiso 1 1 calc R . .
C9 C 0.7206(7) 0.8111(4) 0.2585(4) 0.0476(17) Uani 1 1 d . . .
H9A H 0.6920 0.8384 0.3044 0.06(2) Uiso 1 1 calc R . .
H9B H 0.6672 0.8338 0.2156 0.13(4) Uiso 1 1 calc R . .
H9C H 0.8327 0.8146 0.2510 0.06(2) Uiso 1 1 calc R . .
C10 C 0.4273(6) 0.7294(4) 0.1800(3) 0.0407(15) Uani 1 1 d . . .
H10A H 0.3965 0.6923 0.1420 0.038(16) Uiso 1 1 calc R . .
H10B H 0.4746 0.7734 0.1555 0.038(16) Uiso 1 1 calc R . .
H10C H 0.3360 0.7457 0.2083 0.057(19) Uiso 1 1 calc R . .
C11 C 0.7261(7) 0.7363(3) 0.0585(3) 0.0315(14) Uani 1 1 d . . .
H11 H 0.7551 0.7769 0.0906 0.036(12) Uiso 1 1 calc R . .
C12 C 0.6862(6) 0.7519(3) -0.0142(3) 0.0380(14) Uani 1 1 d . . .
H12 H 0.6843 0.8028 -0.0318 0.012(11) Uiso 1 1 calc R . .
C13 C 0.6486(6) 0.6929(4) -0.0615(3) 0.0360(14) Uani 1 1 d . . .
H13 H 0.6191 0.7025 -0.1119 0.040(16) Uiso 1 1 calc R . .
C14 C 0.6547(6) 0.6208(3) -0.0347(3) 0.0318(13) Uani 1 1 d . . .
H14 H 0.6334 0.5795 -0.0672 0.027(14) Uiso 1 1 calc R . .
C15 C 0.6913(5) 0.6072(3) 0.0388(3) 0.0263(11) Uani 1 1 d . . .
C16 C 0.6925(6) 0.5316(3) 0.0747(3) 0.0294(12) Uani 1 1 d . . .
H16A H 0.5870 0.5183 0.0919 0.053(18) Uiso 1 1 calc R . .
H16B H 0.7263 0.4927 0.0381 0.030(13) Uiso 1 1 calc R . .
C17 C 0.8025(6) 0.4612(3) 0.1838(3) 0.0309(12) Uani 1 1 d . . .
H17 H 0.7125 0.4621 0.2190 0.037 Uiso 1 1 calc R . .
C18 C 0.9509(7) 0.4606(4) 0.2305(3) 0.0443(15) Uani 1 1 d . . .
H18A H 1.0404 0.4550 0.1973 0.037(15) Uiso 1 1 calc R . .
H18B H 0.9478 0.4181 0.2658 0.042(17) Uiso 1 1 calc R . .
H18C H 0.9594 0.5083 0.2583 0.09(3) Uiso 1 1 calc R . .
C19 C 0.7905(6) 0.3907(3) 0.1366(3) 0.0335(14) Uani 1 1 d . . .
C20 C 0.6763(7) 0.3368(4) 0.1509(3) 0.0510(18) Uani 1 1 d . . .
H20 H 0.6032 0.3463 0.1895 0.08(2) Uiso 1 1 calc R . .
C21 C 0.6658(9) 0.2711(4) 0.1116(4) 0.066(2) Uani 1 1 d . . .
H21 H 0.5885 0.2349 0.1240 0.11(3) Uiso 1 1 calc R . .
C22 C 0.7662(11) 0.2569(3) 0.0540(3) 0.0503(17) Uani 1 1 d . . .
H22 H 0.7572 0.2117 0.0253 0.029(11) Uiso 1 1 calc R . .
C23 C 0.8792(7) 0.3082(4) 0.0386(4) 0.0445(15) Uani 1 1 d . . .
H23 H 0.9496 0.2987 -0.0012 0.10(3) Uiso 1 1 calc R . .
C24 C 0.8928(7) 0.3733(3) 0.0794(3) 0.0446(15) Uani 1 1 d . . .
H24 H 0.9745 0.4076 0.0684 0.037(15) Uiso 1 1 calc R . .
Sb Sb 0.74517(7) 0.997083(18) 0.018609(17) 0.03492(8) Uani 1 1 d . . .
F1 F 0.7268(7) 0.9313(2) 0.09857(17) 0.0768(13) Uani 1 1 d . . .
F2 F 0.7650(6) 1.0618(2) -0.06310(18) 0.0721(11) Uani 1 1 d . . .
F3 F 0.5515(4) 0.9652(2) -0.01590(19) 0.0532(10) Uani 1 1 d . . .
F4 F 0.9392(4) 1.0290(2) 0.0528(2) 0.0715(13) Uani 1 1 d . . .
F5 F 0.8391(4) 0.9204(2) -0.0376(2) 0.0599(11) Uani 1 1 d . . .
F6 F 0.6501(4) 1.0753(2) 0.0722(2) 0.0568(10) Uani 1 1 d . . .

loop_
_atom_site_aniso_label
_atom_site_aniso_U_11
_atom_site_aniso_U_22
_atom_site_aniso_U_33
_atom_site_aniso_U_23
_atom_site_aniso_U_13
_atom_site_aniso_U_12
Ir 0.02157(8) 0.02787(10) 0.02400(8) 0.00258(7) -0.00053(15) -0.00024(16)
Cl 0.0246(6) 0.0461(9) 0.0402(8) 0.0040(7) 0.0020(5) -0.0070(6)
N1 0.024(3) 0.028(2) 0.0229(17) 0.0033(16) -0.0026(18) 0.001(2)
N2 0.023(2) 0.025(2) 0.027(2) 0.0054(19) -0.0007(14) 0.0023(16)
C1 0.026(3) 0.041(4) 0.025(3) 0.001(3) 0.005(2) 0.001(2)
C2 0.031(3) 0.050(4) 0.025(3) 0.007(3) 0.005(2) 0.007(3)
C3 0.031(2) 0.066(4) 0.019(2) -0.002(2) 0.001(4) -0.001(5)
C4 0.035(3) 0.034(3) 0.033(3) -0.009(3) 0.004(2) 0.007(3)
C5 0.029(3) 0.031(3) 0.026(3) -0.003(2) 0.002(2) 0.001(2)
C6 0.034(3) 0.049(5) 0.045(4) 0.001(3) 0.007(3) -0.007(3)
C7 0.043(3) 0.063(5) 0.036(3) 0.026(3) 0.004(2) 0.007(3)
C8 0.040(4) 0.083(6) 0.035(4) -0.002(4) -0.008(3) -0.009(4)
C9 0.037(5) 0.048(4) 0.058(4) -0.020(3) 0.009(3) -0.003(3)
C10 0.033(3) 0.046(4) 0.044(3) 0.003(3) -0.005(2) 0.009(3)
C11 0.035(4) 0.029(3) 0.031(2) 0.002(2) -0.002(2) -0.006(3)
C12 0.055(4) 0.026(3) 0.033(3) 0.010(3) 0.004(2) -0.003(3)
C13 0.040(3) 0.044(4) 0.024(3) 0.009(3) 0.001(2) -0.002(3)
C14 0.034(3) 0.033(4) 0.028(3) -0.002(3) 0.002(2) -0.001(2)
C15 0.029(3) 0.020(3) 0.030(3) 0.001(2) 0.0024(19) 0.002(2)
C16 0.033(3) 0.025(3) 0.030(3) 0.000(2) 0.000(2) 0.003(2)
C17 0.033(3) 0.024(3) 0.036(3) 0.012(2) 0.004(2) 0.001(2)
C18 0.047(4) 0.043(4) 0.042(3) 0.004(3) -0.009(3) 0.007(3)
C19 0.035(4) 0.028(3) 0.038(3) 0.011(3) 0.000(2) 0.002(2)
C20 0.051(4) 0.061(5) 0.041(4) 0.002(3) 0.008(3) -0.016(4)
C21 0.089(5) 0.056(5) 0.053(4) -0.009(4) 0.007(4) -0.049(4)
C22 0.073(5) 0.037(3) 0.040(3) 0.001(3) -0.022(4) 0.002(5)
C23 0.042(4) 0.034(4) 0.058(4) -0.001(3) 0.006(3) 0.001(3)
C24 0.034(3) 0.030(4) 0.071(4) 0.002(3) 0.011(3) -0.004(3)
Sb 0.03159(17) 0.02976(18) 0.04341(17) -0.00235(14) -0.0052(3) 0.0006(3)
F1 0.119(4) 0.056(2) 0.0553(19) 0.0198(17) -0.012(3) 0.002(3)
F2 0.076(3) 0.072(3) 0.068(2) 0.0297(19) 0.017(3) -0.008(4)
F3 0.0362(19) 0.052(3) 0.071(2) -0.004(2) -0.0121(17) -0.0054(18)
F4 0.040(2) 0.057(3) 0.117(3) -0.028(3) -0.029(2) -0.004(2)
F5 0.040(2) 0.053(3) 0.087(3) -0.028(2) -0.0003(18) 0.0059(18)
F6 0.054(2) 0.040(2) 0.076(2) -0.015(2) 0.0102(19) 0.0056(19)

loop_
_atom_type_symbol
_atom_type_description
_atom_type_scat_dispersion_real
_atom_type_scat_dispersion_imag
_atom_type_scat_source
C C 0.0033 0.0016 'International Tables Vol C Tables 4.2.6.8 and 6.1.1.4'
H H 0.0000 0.0000 'International Tables Vol C Tables 4.2.6.8 and 6.1.1.4'
N N 0.0061 0.0033 'International Tables Vol C Tables 4.2.6.8 and 6.1.1.4'
F F 0.0171 0.0103 'International Tables Vol C Tables 4.2.6.8 and 6.1.1.4'
Cl Cl 0.1484 0.1585 'International Tables Vol C Tables 4.2.6.8 and 6.1.1.4'
Sb Sb -0.5866 1.5461 'International Tables Vol C Tables 4.2.6.8 and 6.1.1.4'
Ir Ir -1.4442 7.9887 'International Tables Vol C Tables 4.2.6.8 and 6.1.1.4'

loop_
_geom_angle_atom_site_label_1
_geom_angle_atom_site_label_2
_geom_angle_atom_site_label_3
_geom_angle
_geom_angle_site_symmetry_1
_geom_angle_site_symmetry_3
_geom_angle_publ_flag
N1 Ir C4 109.50(19) . . ?
N1 Ir C5 94.68(18) . . ?
C4 Ir C5 39.33(19) . . ?
N1 Ir N2 75.48(15) . . ?
C4 Ir N2 171.00(19) . . ?
C5 Ir N2 134.40(18) . . ?
N1 Ir C1 115.00(18) . . ?
C4 Ir C1 66.1(2) . . ?
C5 Ir C1 38.9(2) . . ?
N2 Ir C1 105.10(18) . . ?
N1 Ir C3 147.91(19) . . ?
C4 Ir C3 39.0(2) . . ?
C5 Ir C3 64.3(2) . . ?
N2 Ir C3 136.60(18) . . ?
C1 Ir C3 64.4(2) . . ?
N1 Ir C2 153.60(19) . . ?
C4 Ir C2 64.6(2) . . ?
C5 Ir C2 64.00(19) . . ?
N2 Ir C2 107.55(19) . . ?
C1 Ir C2 38.61(18) . . ?
C3 Ir C2 37.2(2) . . ?
N1 Ir Cl 87.09(13) . . ?
C4 Ir Cl 103.12(16) . . ?
C5 Ir Cl 140.34(15) . . ?
N2 Ir Cl 84.39(11) . . ?
C1 Ir Cl 157.37(13) . . ?
C3 Ir Cl 94.5(2) . . ?
C2 Ir Cl 119.19(15) . . ?
C15 N1 C11 118.8(4) . . ?
C15 N1 Ir 116.5(3) . . ?
C11 N1 Ir 124.3(3) . . ?
C16 N2 C17 114.2(4) . . ?
C16 N2 Ir 105.6(3) . . ?
C17 N2 Ir 117.7(3) . . ?
C16 N2 H2N 106.2 . . ?
C17 N2 H2N 106.2 . . ?
Ir N2 H2N 106.2 . . ?
C5 C1 C2 105.9(5) . . ?
C5 C1 C6 125.6(5) . . ?
C2 C1 C6 128.0(5) . . ?
C5 C1 Ir 69.8(3) . . ?
C2 C1 Ir 71.4(3) . . ?
C6 C1 Ir 129.8(4) . . ?
C3 C2 C1 109.6(5) . . ?
C3 C2 C7 124.7(5) . . ?
C1 C2 C7 125.2(6) . . ?
C3 C2 Ir 71.1(3) . . ?
C1 C2 Ir 70.0(3) . . ?
C7 C2 Ir 131.5(4) . . ?
C2 C3 C4 109.1(5) . . ?
C2 C3 C8 126.8(5) . . ?
C4 C3 C8 124.1(6) . . ?
C2 C3 Ir 71.6(3) . . ?
C4 C3 Ir 69.0(3) . . ?
C8 C3 Ir 124.5(5) . . ?
C3 C4 C5 106.0(5) . . ?
C3 C4 C9 126.3(5) . . ?
C5 C4 C9 127.3(5) . . ?
C3 C4 Ir 72.0(3) . . ?
C5 C4 Ir 70.7(3) . . ?
C9 C4 Ir 127.6(4) . . ?
C1 C5 C4 109.3(5) . . ?
C1 C5 C10 124.3(5) . . ?
C4 C5 C10 126.4(5) . . ?
C1 C5 Ir 71.3(3) . . ?
C4 C5 Ir 70.0(3) . . ?
C10 C5 Ir 124.6(4) . . ?
C1 C6 H6A 109.5 . . ?
C1 C6 H6B 109.5 . . ?
H6A C6 H6B 109.5 . . ?
C1 C6 H6C 109.5 . . ?
H6A C6 H6C 109.5 . . ?
H6B C6 H6C 109.5 . . ?
C2 C7 H7A 109.5 . . ?
C2 C7 H7B 109.5 . . ?
H7A C7 H7B 109.5 . . ?
C2 C7 H7C 109.5 . . ?
H7A C7 H7C 109.5 . . ?
H7B C7 H7C 109.5 . . ?
C3 C8 H8A 109.5 . . ?
C3 C8 H8B 109.5 . . ?
H8A C8 H8B 109.5 . . ?
C3 C8 H8C 109.5 . . ?
H8A C8 H8C 109.5 . . ?
H8B C8 H8C 109.5 . . ?
C4 C9 H9A 109.5 . . ?
C4 C9 H9B 109.5 . . ?
H9A C9 H9B 109.5 . . ?
C4 C9 H9C 109.5 . . ?
H9A C9 H9C 109.5 . . ?
H9B C9 H9C 109.5 . . ?
C5 C10 H10A 109.5 . . ?
C5 C10 H10B 109.5 . . ?
H10A C10 H10B 109.5 . . ?
C5 C10 H10C 109.5 . . ?
H10A C10 H10C 109.5 . . ?
H10B C10 H10C 109.5 . . ?
N1 C11 C12 121.7(5) . . ?
N1 C11 H11 119.2 . . ?
C12 C11 H11 119.2 . . ?
C11 C12 C13 119.2(5) . . ?
C11 C12 H12 120.4 . . ?
C13 C12 H12 120.4 . . ?
C14 C13 C12 118.8(5) . . ?
C14 C13 H13 120.6 . . ?
C12 C13 H13 120.6 . . ?
C13 C14 C15 120.6(5) . . ?
C13 C14 H14 119.7 . . ?
C15 C14 H14 119.7 . . ?
N1 C15 C14 120.8(5) . . ?
N1 C15 C16 114.2(4) . . ?
C14 C15 C16 125.0(5) . . ?
N2 C16 C15 109.1(4) . . ?
N2 C16 H16A 109.9 . . ?
C15 C16 H16A 109.9 . . ?
N2 C16 H16B 109.9 . . ?
C15 C16 H16B 109.9 . . ?
H16A C16 H16B 108.3 . . ?
N2 C17 C19 113.6(4) . . ?
N2 C17 C18 108.0(4) . . ?
C19 C17 C18 110.9(4) . . ?
N2 C17 H17 108.0 . . ?
C19 C17 H17 108.0 . . ?
C18 C17 H17 108.0 . . ?
C17 C18 H18A 109.5 . . ?
C17 C18 H18B 109.5 . . ?
H18A C18 H18B 109.5 . . ?
C17 C18 H18C 109.5 . . ?
H18A C18 H18C 109.5 . . ?
H18B C18 H18C 109.5 . . ?
C24 C19 C20 115.9(6) . . ?
C24 C19 C17 123.4(5) . . ?
C20 C19 C17 120.7(5) . . ?
C21 C20 C19 122.4(6) . . ?
C21 C20 H20 118.8 . . ?
C19 C20 H20 118.8 . . ?
C20 C21 C22 120.1(6) . . ?
C20 C21 H21 119.9 . . ?
C22 C21 H21 119.9 . . ?
C23 C22 C21 119.1(6) . . ?
C23 C22 H22 120.5 . . ?
C21 C22 H22 120.5 . . ?
C22 C23 C24 120.9(6) . . ?
C22 C23 H23 119.6 . . ?
C24 C23 H23 119.6 . . ?
C23 C24 C19 121.6(6) . . ?
C23 C24 H24 119.2 . . ?
C19 C24 H24 119.2 . . ?
F1 Sb F2 178.87(18) . . ?
F1 Sb F6 91.76(17) . . ?
F2 Sb F6 89.36(17) . . ?
F1 Sb F4 90.8(2) . . ?
F2 Sb F4 89.3(2) . . ?
F6 Sb F4 90.34(18) . . ?
F1 Sb F3 89.4(2) . . ?
F2 Sb F3 90.49(19) . . ?
F6 Sb F3 89.79(16) . . ?
F4 Sb F3 179.79(17) . . ?
F1 Sb F5 89.84(18) . . ?
F2 Sb F5 89.05(17) . . ?
F6 Sb F5 178.32(17) . . ?
F4 Sb F5 90.16(16) . . ?
F3 Sb F5 89.71(16) . . ?

loop_
_geom_bond_atom_site_label_1
_geom_bond_atom_site_label_2
_geom_bond_distance
_geom_bond_site_symmetry_2
_geom_bond_publ_flag
Ir N1 2.076(3) . ?
Ir C4 2.137(5) . ?
Ir C5 2.146(5) . ?
Ir N2 2.161(4) . ?
Ir C1 2.167(5) . ?
Ir C3 2.177(4) . ?
Ir C2 2.184(5) . ?
Ir Cl 2.3828(13) . ?
N1 C15 1.347(6) . ?
N1 C11 1.352(6) . ?
N2 C16 1.478(6) . ?
N2 C17 1.494(6) . ?
N2 H2N 0.9300 . ?
C1 C5 1.437(8) . ?
C1 C2 1.438(7) . ?
C1 C6 1.469(7) . ?
C2 C3 1.393(8) . ?
C2 C7 1.497(8) . ?
C3 C4 1.440(7) . ?
C3 C8 1.520(8) . ?
C4 C5 1.441(7) . ?
C4 C9 1.483(8) . ?
C5 C10 1.505(7) . ?
C6 H6A 0.9800 . ?
C6 H6B 0.9800 . ?
C6 H6C 0.9800 . ?
C7 H7A 0.9800 . ?
C7 H7B 0.9800 . ?
C7 H7C 0.9800 . ?
C8 H8A 0.9800 . ?
C8 H8B 0.9800 . ?
C8 H8C 0.9800 . ?
C9 H9A 0.9800 . ?
C9 H9B 0.9800 . ?
C9 H9C 0.9800 . ?
C10 H10A 0.9800 . ?
C10 H10B 0.9800 . ?
C10 H10C 0.9800 . ?
C11 C12 1.370(7) . ?
C11 H11 0.9500 . ?
C12 C13 1.379(8) . ?
C12 H12 0.9500 . ?
C13 C14 1.359(8) . ?
C13 H13 0.9500 . ?
C14 C15 1.372(7) . ?
C14 H14 0.9500 . ?
C15 C16 1.480(7) . ?
C16 H16A 0.9900 . ?
C16 H16B 0.9900 . ?
C17 C19 1.505(7) . ?
C17 C18 1.529(7) . ?
C17 H17 1.0000 . ?
C18 H18A 0.9800 . ?
C18 H18B 0.9800 . ?
C18 H18C 0.9800 . ?
C19 C24 1.385(7) . ?
C19 C20 1.394(8) . ?
C20 C21 1.356(9) . ?
C20 H20 0.9500 . ?
C21 C22 1.368(9) . ?
C21 H21 0.9500 . ?
C22 C23 1.360(9) . ?
C22 H22 0.9500 . ?
C23 C24 1.365(8) . ?
C23 H23 0.9500 . ?
C24 H24 0.9500 . ?
Sb F1 1.846(3) . ?
Sb F2 1.860(3) . ?
Sb F6 1.868(3) . ?
Sb F4 1.870(3) . ?
Sb F3 1.870(3) . ?
Sb F5 1.869(3) . ?
